data_2210205
loop_
_publ_author_name
'Yin, Ming'
'Fronczek, Frank R.'
'Schuerman, Judith A.'
'Selbin, Joel'
'Watkins, Steven F.'

_publ_section_title
;
 (2,4,6-Trimethyldithiobenzoato)(triphenylphosphine)gold(I)
;
_journal_coeditor_code ER2015
_journal_issue 9
_journal_name_full 'Acta Crystallographica Section E'
_journal_page_first m2392
_journal_page_last m2393
_journal_paper_doi 10.1107/S1600536806034118
_journal_volume 62
_journal_year 2006
_chemical_formula_iupac '[Au (C10 H11 S2) (C18 H15 P)]'
_chemical_formula_moiety 'C28 H26 Au P S2'
_chemical_formula_sum 'C28 H26 Au P S2'
_chemical_formula_weight 654.54
_chemical_name_systematic
;
(2,4,6-Trimethyldithiobenzoato)(triphenylphosphine)gold(I)
;
_space_group_IT_number 14
_symmetry_cell_setting monoclinic
_symmetry_space_group_name_Hall '-P 2yn'
_symmetry_space_group_name_H-M 'P 1 21/n 1'
_audit_creation_method 'WinGX routine CIF_UPDATE'
_cell_angle_alpha 90
_cell_angle_beta 93.002(5)
_cell_angle_gamma 90
_cell_formula_units_Z 4
_cell_length_a 8.9954(10)
_cell_length_b 20.745(2)
_cell_length_c 13.553(2)
_cell_measurement_reflns_used 9809
_cell_measurement_temperature 105
_cell_measurement_theta_max 34.3
_cell_measurement_theta_min 2.5
_cell_volume 2525.6(5)
_computing_cell_refinement 'DENZO and SCALEPACK (Otwinowski & Minor, 1997)'
_computing_data_collection 'COLLECT (Nonius, 2000)'
_computing_data_reduction 'DENZO and SCALEPACK'
_computing_molecular_graphics 'ORTEP-3 for Windows (Farrugia, 1997)'
_computing_publication_material 'WinGX (Farrugia, 1999)'
_computing_structure_refinement 'SHELXL97 (Sheldrick, 1997)'
_computing_structure_solution 'SHELXS97 (Sheldrick, 1997)'
_diffrn_measured_fraction_theta_full 0.999
_diffrn_measured_fraction_theta_max 0.986
_diffrn_measurement_device 'Nonius KappaCCD (with an Oxford Cryosystems Cryostream coller)'
_diffrn_measurement_method '\w scans with \k offsets'
_diffrn_radiation_type MoK\a
_diffrn_radiation_wavelength 0.71073
_diffrn_reflns_av_R_equivalents 0.0239
_diffrn_reflns_limit_h_max 14
_diffrn_reflns_limit_h_min -14
_diffrn_reflns_limit_k_max 25
_diffrn_reflns_limit_k_min -32
_diffrn_reflns_limit_l_max 21
_diffrn_reflns_limit_l_min -21
_diffrn_reflns_number 48287
_diffrn_reflns_theta_full 25
_diffrn_reflns_theta_max 34.33
_diffrn_reflns_theta_min 2.65
_diffrn_standards_decay_% <2
_diffrn_standards_number 0
_exptl_absorpt_coefficient_mu 6.068
_exptl_absorpt_correction_T_max 0.530
_exptl_absorpt_correction_T_min 0.431
_exptl_absorpt_correction_type multi-scan
_exptl_absorpt_process_details '(SCALEPACK; Otwinowski & Minor, 1997)'
_exptl_crystal_colour orange
_exptl_crystal_density_diffrn 1.721
_exptl_crystal_density_method 'not measured'
_exptl_crystal_description fragment
_exptl_crystal_F_000 1280
_exptl_crystal_size_max 0.20
_exptl_crystal_size_mid 0.15
_exptl_crystal_size_min 0.12
_refine_diff_density_max 0.844
_refine_diff_density_min -1.261
_refine_ls_extinction_coef 0.00059(5)
_refine_ls_extinction_expression Fc^*^=kFc[1+0.001xFc^2^\l^3^/sin(2\q)]^-1/4^
_refine_ls_extinction_method SHELXL97
_refine_ls_goodness_of_fit_ref 0.945
_refine_ls_hydrogen_treatment constr
_refine_ls_matrix_type full
_refine_ls_number_parameters 293
_refine_ls_number_reflns 10430
_refine_ls_number_restraints 0
_refine_ls_restrained_S_all 0.945
_refine_ls_R_factor_gt 0.0273
_refine_ls_shift/su_max 0.001
_refine_ls_structure_factor_coef Fsqd
_refine_ls_weighting_details 'calc w=1/[\s^2^(Fo^2^)+(0.0096P)^2^+5.4333P] where P=(Fo^2^+2Fc^2^)/3'
_refine_ls_weighting_scheme calc
_refine_ls_wR_factor_ref 0.0540
_reflns_number_gt 8513
_reflns_number_total 10430
_reflns_threshold_expression I>2\s(I)
_cod_data_source_file er2015.cif
_cod_data_source_block I
_cod_depositor_comments
;
The following automatic conversions were performed:
'_symmetry_cell_setting' value 'Monoclinic' changed to 'monoclinic'
according to '/home/saulius/struct/CIF-dictionaries/cif_core.dic'
dictionary named 'cif_core.dic' version 2.4.1 from 2010-06-29.

Automatic conversion script
Id: cif_fix_enum 1527 2010-12-29 10:47:43Z saulius 

The following automatic conversions were performed:

'_symmetry_cell_setting' value 'Monoclinic' changed to 'monoclinic'
according to /home/saulius/struct/CIF-dictionaries/cif_core.dic
dictionary named 'cif_core.dic' version 2.4.1 from 2010-06-29.

Automatic conversion script
Id: cif_fix_values 1715 2011-07-08 13:25:40Z adriana 
;
_cod_original_sg_symbol_H-M 'P 21/n'
_cod_database_code 2210205
_cod_database_fobs_code 2210205

loop_
_symmetry_equiv_pos_as_xyz
'x, y, z'
'-x+1/2, y+1/2, -z+1/2'
'-x, -y, -z'
'x-1/2, -y-1/2, z-1/2'

loop_
_atom_site_type_symbol
_atom_site_label
_atom_site_fract_x
_atom_site_fract_y
_atom_site_fract_z
_atom_site_U_iso_or_equiv
_atom_site_adp_type
_atom_site_calc_flag
_atom_site_refinement_flags
_atom_site_occupancy
C C1 0.0982(3) 0.26817(11) 0.38843(18) 0.0188(4) Uani d . 1
C C2 0.0764(3) 0.24105(11) 0.28645(17) 0.0179(4) Uani d . 1
C C3 0.1974(3) 0.23817(11) 0.22513(17) 0.0186(4) Uani d . 1
C C4 0.1744(3) 0.21292(12) 0.13018(17) 0.0217(4) Uani d . 1
H H4 0.2558 0.2112 0.0883 0.026 Uiso calc R 1
C C5 0.0363(3) 0.19012(12) 0.09493(18) 0.0250(5) Uani d . 1
C C6 -0.0819(3) 0.19473(12) 0.1563(2) 0.0260(5) Uani d . 1
H H6 -0.1774 0.1803 0.1324 0.031 Uiso calc R 1
C C7 -0.0655(3) 0.21972(12) 0.25150(19) 0.0230(5) Uani d . 1
C C8 -0.1973(3) 0.22339(15) 0.3160(2) 0.0345(6) Uani d . 1
H H8A -0.2887 0.2134 0.2763 0.052 Uiso calc R 1
H H8B -0.2043 0.2669 0.3434 0.052 Uiso calc R 1
H H8C -0.1845 0.1922 0.37 0.052 Uiso calc R 1
C C9 0.3504(3) 0.26111(13) 0.25984(19) 0.0252(5) Uani d . 1
H H9A 0.4214 0.251 0.2096 0.038 Uiso calc R 1
H H9B 0.3811 0.2394 0.3218 0.038 Uiso calc R 1
H H9C 0.3483 0.3078 0.2706 0.038 Uiso calc R 1
C C10 0.0167(4) 0.16146(16) -0.0073(2) 0.0389(7) Uani d . 1
H H10A 0.0552 0.1173 -0.0065 0.058 Uiso calc R 1
H H10B 0.0715 0.1875 -0.0537 0.058 Uiso calc R 1
H H10C -0.0892 0.1611 -0.0282 0.058 Uiso calc R 1
C C11 -0.0137(2) -0.02173(12) 0.30954(16) 0.0181(4) Uani d . 1
C C12 -0.1261(3) 0.01353(13) 0.25845(18) 0.0239(5) Uani d . 1
H H12 -0.1112 0.0578 0.2439 0.029 Uiso calc R 1
C C13 -0.2588(3) -0.01630(15) 0.22914(18) 0.0277(5) Uani d . 1
H H13 -0.3344 0.0074 0.1937 0.033 Uiso calc R 1
C C14 -0.2820(3) -0.08079(15) 0.25134(19) 0.0287(6) Uani d . 1
H H14 -0.373 -0.1011 0.2307 0.034 Uiso calc R 1
C C15 -0.1719(3) -0.11554(14) 0.30378(19) 0.0265(5) Uani d . 1
H H15 -0.1885 -0.1594 0.3199 0.032 Uiso calc R 1
C C16 -0.0374(3) -0.08619(12) 0.33286(17) 0.0210(4) Uani d . 1
H H16 0.038 -0.11 0.3684 0.025 Uiso calc R 1
C C17 0.2805(2) -0.03747(11) 0.40625(16) 0.0163(4) Uani d . 1
C C18 0.2961(3) -0.03155(12) 0.50900(17) 0.0218(5) Uani d . 1
H H18 0.2467 0.0022 0.5415 0.026 Uiso calc R 1
C C19 0.3842(3) -0.07527(14) 0.56361(18) 0.0268(5) Uani d . 1
H H19 0.3947 -0.0715 0.6335 0.032 Uiso calc R 1
C C20 0.4570(3) -0.12441(12) 0.51588(19) 0.0227(5) Uani d . 1
H H20 0.5163 -0.1544 0.5534 0.027 Uiso calc R 1
C C21 0.4434(3) -0.12987(11) 0.41408(18) 0.0205(4) Uani d . 1
H H21 0.4945 -0.1632 0.3818 0.025 Uiso calc R 1
C C22 0.3551(3) -0.08661(11) 0.35878(17) 0.0190(4) Uani d . 1
H H22 0.3455 -0.0905 0.2889 0.023 Uiso calc R 1
C C23 0.2391(3) 0.02826(11) 0.21741(16) 0.0181(4) Uani d . 1
C C24 0.1909(3) -0.00917(12) 0.13649(17) 0.0235(5) Uani d . 1
H H24 0.1172 -0.0414 0.1439 0.028 Uiso calc R 1
C C25 0.2504(3) 0.00051(13) 0.04477(18) 0.0262(5) Uani d . 1
H H25 0.2168 -0.0247 -0.0105 0.031 Uiso calc R 1
C C26 0.3595(3) 0.04743(13) 0.03442(18) 0.0247(5) Uani d . 1
H H26 0.4 0.0541 -0.0281 0.03 Uiso calc R 1
C C27 0.4089(3) 0.08423(12) 0.11441(19) 0.0235(5) Uani d . 1
H H27 0.4842 0.1157 0.1071 0.028 Uiso calc R 1
C C28 0.3484(3) 0.07515(12) 0.20598(17) 0.0204(4) Uani d . 1
H H28 0.3815 0.1009 0.2608 0.024 Uiso calc R 1
Au Au 0.138235(10) 0.115470(4) 0.412664(6) 0.01810(3) Uani d . 1
P P 0.16194(7) 0.01887(3) 0.33764(4) 0.01595(10) Uani d . 1
S S2 0.09834(8) 0.34686(3) 0.40662(5) 0.02592(13) Uani d . 1
S S1 0.12370(8) 0.21582(3) 0.48633(4) 0.02577(13) Uani d . 1

loop_
_atom_site_aniso_label
_atom_site_aniso_U_11
_atom_site_aniso_U_22
_atom_site_aniso_U_33
_atom_site_aniso_U_12
_atom_site_aniso_U_13
_atom_site_aniso_U_23
C1 0.0207(10) 0.0153(9) 0.0206(10) 0.0038(8) 0.0019(8) 0.0018(8)
C2 0.0203(10) 0.0151(9) 0.0180(10) 0.0017(8) -0.0013(8) 0.0044(8)
C3 0.0192(10) 0.0180(10) 0.0183(10) 0.0020(8) -0.0011(8) 0.0030(8)
C4 0.0259(11) 0.0215(10) 0.0175(10) 0.0044(9) -0.0013(9) 0.0029(8)
C5 0.0345(13) 0.0196(11) 0.0199(11) 0.0027(10) -0.0102(9) 0.0012(9)
C6 0.0235(12) 0.0218(11) 0.0313(13) -0.0011(9) -0.0106(10) 0.0065(10)
C7 0.0204(11) 0.0216(11) 0.0266(12) -0.0006(9) -0.0025(9) 0.0061(9)
C8 0.0207(12) 0.0400(16) 0.0431(17) -0.0004(11) 0.0040(11) 0.0080(13)
C9 0.0198(11) 0.0313(13) 0.0243(12) -0.0014(10) 0.0000(9) -0.0002(10)
C10 0.0516(19) 0.0374(16) 0.0259(14) 0.0038(14) -0.0159(13) -0.0068(12)
C11 0.0165(9) 0.0258(11) 0.0123(9) 0.0019(8) 0.0020(7) -0.0003(8)
C12 0.0250(11) 0.0293(12) 0.0173(10) 0.0074(10) 0.0016(9) 0.0024(9)
C13 0.0208(11) 0.0449(16) 0.0173(11) 0.0066(11) -0.0006(9) 0.0009(10)
C14 0.0202(11) 0.0466(16) 0.0193(11) -0.0040(11) 0.0009(9) -0.0003(11)
C15 0.0265(12) 0.0323(13) 0.0207(11) -0.0066(11) 0.0004(9) 0.0024(10)
C16 0.0216(11) 0.0261(11) 0.0153(10) -0.0005(9) 0.0015(8) 0.0026(8)
C17 0.0158(9) 0.0178(9) 0.0152(9) 0.0001(8) 0.0002(7) 0.0003(7)
C18 0.0242(11) 0.0262(11) 0.0151(10) 0.0054(9) 0.0019(8) -0.0002(8)
C19 0.0306(13) 0.0345(13) 0.0152(10) 0.0092(11) 0.0005(9) 0.0034(9)
C20 0.0201(10) 0.0234(11) 0.0241(11) 0.0046(9) -0.0023(9) 0.0050(9)
C21 0.0197(10) 0.0171(10) 0.0249(11) 0.0010(8) 0.0029(9) -0.0004(8)
C22 0.0205(10) 0.0192(10) 0.0172(10) 0.0002(8) 0.0012(8) -0.0014(8)
C23 0.0225(10) 0.0185(10) 0.0133(9) 0.0052(8) 0.0022(8) 0.0025(8)
C24 0.0309(12) 0.0234(11) 0.0164(10) -0.0010(10) 0.0042(9) -0.0007(9)
C25 0.0353(13) 0.0268(12) 0.0168(11) 0.0000(11) 0.0056(10) -0.0025(9)
C26 0.0280(12) 0.0295(12) 0.0174(10) 0.0061(10) 0.0081(9) 0.0051(9)
C27 0.0224(11) 0.0255(12) 0.0229(11) 0.0033(9) 0.0047(9) 0.0045(9)
C28 0.0212(10) 0.0223(10) 0.0177(10) 0.0022(9) -0.0002(8) 0.0024(8)
Au 0.02475(4) 0.01548(4) 0.01414(4) 0.00363(3) 0.00162(3) 0.00069(3)
P 0.0191(3) 0.0162(2) 0.0126(2) 0.0024(2) 0.00190(19) 0.00081(19)
S2 0.0371(3) 0.0168(2) 0.0241(3) 0.0055(2) 0.0038(3) 0.0001(2)
S1 0.0453(4) 0.0168(2) 0.0152(2) 0.0053(3) 0.0012(2) -0.0002(2)

loop_
_atom_type_symbol
_atom_type_description
_atom_type_scat_dispersion_real
_atom_type_scat_dispersion_imag
_atom_type_scat_source
C C 0.0033 0.0016 'International Tables Vol C Tables 4.2.6.8 and 6.1.1.4'
H H 0 0 'International Tables Vol C Tables 4.2.6.8 and 6.1.1.4'
Au Au -2.0133 8.8022 'International Tables Vol C Tables 4.2.6.8 and 6.1.1.4'
P P 0.1023 0.0942 'International Tables Vol C Tables 4.2.6.8 and 6.1.1.4'
S S 0.1246 0.1234 'International Tables Vol C Tables 4.2.6.8 and 6.1.1.4'

loop_
_geom_angle_atom_site_label_1
_geom_angle_atom_site_label_2
_geom_angle_atom_site_label_3
_geom_angle
_geom_angle_publ_flag
C2 C1 S2 120.59(17) ?
C2 C1 S1 118.75(16) ?
S2 C1 S1 120.66(15) y
C3 C2 C7 120.2(2) ?
C3 C2 C1 119.6(2) ?
C7 C2 C1 120.1(2) ?
C4 C3 C2 118.7(2) ?
C4 C3 C9 119.6(2) ?
C2 C3 C9 121.7(2) ?
C5 C4 C3 122.1(2) ?
C5 C4 H4 119 ?
C3 C4 H4 119 ?
C6 C5 C4 118.0(2) ?
C6 C5 C10 121.4(3) ?
C4 C5 C10 120.5(3) ?
C5 C6 C7 122.3(2) ?
C5 C6 H6 118.8 ?
C7 C6 H6 118.8 ?
C6 C7 C2 118.6(2) ?
C6 C7 C8 120.5(2) ?
C2 C7 C8 120.9(2) ?
C7 C8 H8A 109.5 ?
C7 C8 H8B 109.5 ?
H8A C8 H8B 109.5 ?
C7 C8 H8C 109.5 ?
H8A C8 H8C 109.5 ?
H8B C8 H8C 109.5 ?
C3 C9 H9A 109.5 ?
C3 C9 H9B 109.5 ?
H9A C9 H9B 109.5 ?
C3 C9 H9C 109.5 ?
H9A C9 H9C 109.5 ?
H9B C9 H9C 109.5 ?
C5 C10 H10A 109.5 ?
C5 C10 H10B 109.5 ?
H10A C10 H10B 109.5 ?
C5 C10 H10C 109.5 ?
H10A C10 H10C 109.5 ?
H10B C10 H10C 109.5 ?
C16 C11 C12 119.9(2) ?
C16 C11 P 122.68(18) ?
C12 C11 P 117.35(19) ?
C13 C12 C11 119.8(2) ?
C13 C12 H12 120.1 ?
C11 C12 H12 120.1 ?
C12 C13 C14 120.3(2) ?
C12 C13 H13 119.8 ?
C14 C13 H13 119.8 ?
C15 C14 C13 120.0(2) ?
C15 C14 H14 120 ?
C13 C14 H14 120 ?
C14 C15 C16 120.2(3) ?
C14 C15 H15 119.9 ?
C16 C15 H15 119.9 ?
C11 C16 C15 119.7(2) ?
C11 C16 H16 120.1 ?
C15 C16 H16 120.1 ?
C22 C17 C18 119.9(2) ?
C22 C17 P 121.35(17) ?
C18 C17 P 118.79(17) ?
C19 C18 C17 119.8(2) ?
C19 C18 H18 120.1 ?
C17 C18 H18 120.1 ?
C20 C19 C18 120.0(2) ?
C20 C19 H19 120 ?
C18 C19 H19 120 ?
C21 C20 C19 120.4(2) ?
C21 C20 H20 119.8 ?
C19 C20 H20 119.8 ?
C20 C21 C22 120.2(2) ?
C20 C21 H21 119.9 ?
C22 C21 H21 119.9 ?
C21 C22 C17 119.8(2) ?
C21 C22 H22 120.1 ?
C17 C22 H22 120.1 ?
C24 C23 C28 119.5(2) ?
C24 C23 P 121.89(18) ?
C28 C23 P 118.60(18) ?
C23 C24 C25 120.2(2) ?
C23 C24 H24 119.9 ?
C25 C24 H24 119.9 ?
C24 C25 C26 119.7(2) ?
C24 C25 H25 120.1 ?
C26 C25 H25 120.1 ?
C27 C26 C25 120.4(2) ?
C27 C26 H26 119.8 ?
C25 C26 H26 119.8 ?
C26 C27 C28 120.0(2) ?
C26 C27 H27 120 ?
C28 C27 H27 120 ?
C27 C28 C23 120.2(2) ?
C27 C28 H28 119.9 ?
C23 C28 H28 119.9 ?
P Au S1 177.43(2) y
C17 P C11 106.99(11) ?
C17 P C23 106.74(10) ?
C11 P C23 103.38(11) ?
C17 P Au 114.12(8) ?
C11 P Au 113.84(8) ?
C23 P Au 110.97(8) ?
C1 S1 Au 104.07(8) y

loop_
_geom_bond_atom_site_label_1
_geom_bond_atom_site_label_2
_geom_bond_distance
_geom_bond_publ_flag
C1 C2 1.496(3) ?
C1 S2 1.651(2) y
C1 S1 1.721(2) y
C2 C3 1.405(3) ?
C2 C7 1.409(3) ?
C3 C4 1.395(3) ?
C3 C9 1.509(3) ?
C4 C5 1.391(4) ?
C4 H4 0.95 ?
C5 C6 1.386(4) ?
C5 C10 1.510(4) ?
C6 C7 1.392(4) ?
C6 H6 0.95 ?
C7 C8 1.512(4) ?
C8 H8A 0.98 ?
C8 H8B 0.98 ?
C8 H8C 0.98 ?
C9 H9A 0.98 ?
C9 H9B 0.98 ?
C9 H9C 0.98 ?
C10 H10A 0.98 ?
C10 H10B 0.98 ?
C10 H10C 0.98 ?
C11 C16 1.393(3) ?
C11 C12 1.401(3) ?
C11 P 1.813(2) ?
C12 C13 1.385(4) ?
C12 H12 0.95 ?
C13 C14 1.389(4) ?
C13 H13 0.95 ?
C14 C15 1.390(4) ?
C14 H14 0.95 ?
C15 C16 1.393(3) ?
C15 H15 0.95 ?
C16 H16 0.95 ?
C17 C22 1.396(3) ?
C17 C18 1.398(3) ?
C17 P 1.807(2) ?
C18 C19 1.392(3) ?
C18 H18 0.95 ?
C19 C20 1.389(4) ?
C19 H19 0.95 ?
C20 C21 1.383(3) ?
C20 H20 0.95 ?
C21 C22 1.391(3) ?
C21 H21 0.95 ?
C22 H22 0.95 ?
C23 C24 1.394(3) ?
C23 C28 1.397(3) ?
C23 P 1.815(2) ?
C24 C25 1.393(3) ?
C24 H24 0.95 ?
C25 C26 1.394(4) ?
C25 H25 0.95 ?
C26 C27 1.380(4) ?
C26 H26 0.95 ?
C27 C28 1.394(3) ?
C27 H27 0.95 ?
C28 H28 0.95 ?
Au P 2.2623(6) y
Au S1 2.3155(6) y

loop_
_geom_torsion_atom_site_label_1
_geom_torsion_atom_site_label_2
_geom_torsion_atom_site_label_3
_geom_torsion_atom_site_label_4
_geom_torsion
S2 C1 C2 C3 81.1(3)
S1 C1 C2 C3 -98.7(2)
S2 C1 C2 C7 -97.6(2)
S1 C1 C2 C7 82.5(3)
C7 C2 C3 C4 -1.0(3)
C1 C2 C3 C4 -179.8(2)
C7 C2 C3 C9 179.5(2)
C1 C2 C3 C9 0.7(3)
C2 C3 C4 C5 -0.6(3)
C9 C3 C4 C5 178.9(2)
C3 C4 C5 C6 1.8(4)
C3 C4 C5 C10 -178.3(2)
C4 C5 C6 C7 -1.6(4)
C10 C5 C6 C7 178.6(2)
C5 C6 C7 C2 0.1(4)
C5 C6 C7 C8 -179.6(2)
C3 C2 C7 C6 1.3(3)
C1 C2 C7 C6 -180.0(2)
C3 C2 C7 C8 -179.1(2)
C1 C2 C7 C8 -0.3(3)
C16 C11 C12 C13 -1.6(3)
P C11 C12 C13 175.63(18)
C11 C12 C13 C14 0.9(4)
C12 C13 C14 C15 0.4(4)
C13 C14 C15 C16 -1.0(4)
C12 C11 C16 C15 1.0(3)
P C11 C16 C15 -176.06(18)
C14 C15 C16 C11 0.3(4)
C22 C17 C18 C19 -0.9(4)
P C17 C18 C19 178.6(2)
C17 C18 C19 C20 0.3(4)
C18 C19 C20 C21 0.6(4)
C19 C20 C21 C22 -0.9(4)
C20 C21 C22 C17 0.3(3)
C18 C17 C22 C21 0.6(3)
P C17 C22 C21 -178.83(17)
C28 C23 C24 C25 -0.5(4)
P C23 C24 C25 178.5(2)
C23 C24 C25 C26 0.6(4)
C24 C25 C26 C27 0.1(4)
C25 C26 C27 C28 -0.8(4)
C26 C27 C28 C23 0.9(4)
C24 C23 C28 C27 -0.2(4)
P C23 C28 C27 -179.26(18)
C22 C17 P C11 79.1(2)
C18 C17 P C11 -100.3(2)
C22 C17 P C23 -31.0(2)
C18 C17 P C23 149.52(19)
C22 C17 P Au -154.00(16)
C18 C17 P Au 26.6(2)
C16 C11 P C17 -4.6(2)
C12 C11 P C17 178.27(17)
C16 C11 P C23 107.92(19)
C12 C11 P C23 -69.24(19)
C16 C11 P Au -131.59(17)
C12 C11 P Au 51.24(19)
C24 C23 P C17 93.1(2)
C28 C23 P C17 -87.9(2)
C24 C23 P C11 -19.6(2)
C28 C23 P C11 159.41(18)
C24 C23 P Au -142.03(18)
C28 C23 P Au 37.0(2)
C2 C1 S1 Au 5.9(2)
S2 C1 S1 Au -173.97(12)
